data_1565502
loop_
_publ_author_name
'Wu, Xiao-Zhen'
'Huang, Wen-Jun'
'Liu, Wei'
'M\'andi, Attila'
'Zhang, Qingbo'
'Zhang, Liping'
'Zhang, Wenjun'
'Kurt\'an, Tibor'
'Yuan, Cheng-Shan'
'Zhang, Changsheng'

_publ_section_title
;
 Penicisteckins A-F, Isochroman-Derived Atropisomeric Dimers from
 <i>Penicillium steckii</i> HNNU-5B18.
;
_journal_issue 11
_journal_name_full 'Journal of natural products'
_journal_page_first 2953
_journal_page_last 2960
_journal_paper_doi 10.1021/acs.jnatprod.1c00787
_journal_volume 84
_journal_year 2021
_chemical_absolute_configuration ad
_chemical_formula_moiety 'C23 H28 O6'
_chemical_formula_sum 'C23 H28 O6'
_chemical_formula_weight 400.45
_space_group_crystal_system orthorhombic
_space_group_IT_number 19
_space_group_name_Hall 'P 2ac 2ab'
_space_group_name_H-M_alt 'P 21 21 21'
_atom_sites_solution_hydrogens mixed
_atom_sites_solution_primary dual
_audit_creation_date 2021-10-05
_audit_creation_method
;
Olex2 1.3
(compiled 2020.11.12 svn.r5f609507 for OlexSys, GUI svn.r6272)
;
_cell_angle_alpha 90
_cell_angle_beta 90
_cell_angle_gamma 90
_cell_formula_units_Z 4
_cell_length_a 8.6129(2)
_cell_length_b 15.0784(5)
_cell_length_c 17.2106(5)
_cell_measurement_reflns_used 4845
_cell_measurement_temperature 99.9(9)
_cell_measurement_theta_max 72.3560
_cell_measurement_theta_min 3.8750
_cell_volume 2235.12(11)
_computing_cell_refinement 'CrysAlisPro 1.171.39.33c (Rigaku OD, 2017)'
_computing_data_collection 'CrysAlisPro 1.171.39.33c (Rigaku OD, 2017)'
_computing_data_reduction 'CrysAlisPro 1.171.39.33c (Rigaku OD, 2017)'
_computing_molecular_graphics 'Olex2 1.3 (Dolomanov et al., 2009)'
_computing_publication_material 'Olex2 1.3 (Dolomanov et al., 2009)'
_computing_structure_refinement 'SHELXL 2018/3 (Sheldrick, 2015)'
_computing_structure_solution 'SHELXT 2014/5 (Sheldrick, 2014)'
_diffrn_ambient_environment N~2~
_diffrn_ambient_temperature 99.9(9)
_diffrn_detector 'CCD plate'
_diffrn_measured_fraction_theta_full 1.000
_diffrn_measured_fraction_theta_max 1.000
_diffrn_measurement_details
;
List of Runs (angles in degrees, time in seconds):

  # Type    Start    End  Width  t~exp~   \w     \q     \k     \f   Frames
--------------------------------------------------------------------------
  1  \w    -30.00  31.00   0.50    0.60    --    0.00 -82.00  90.00  122
  2  \w    -20.00  10.00   0.50    0.60    --    0.00 -82.00-120.00   60
  3  \w    -26.00  31.00   0.50    0.60    --    0.00 -82.00-150.00  114
  4  \w      7.00  36.00   0.50    8.00    --   95.80 -30.00 -60.00   58
  5  \w    101.00 173.00   0.50    8.00    --   95.80  82.00 150.00  144
  6  \w     22.00 124.00   0.50    8.00    --   95.80 -77.00-120.00  204
  7  \w    109.00 142.00   0.50    8.00    --   95.80  30.00 -30.00   66
  8  \w     45.00 124.00   0.50    8.00    --   95.80 -77.00  30.00  158
  9  \w    154.00 181.00   0.50    8.00    --   95.80  30.00 -30.00   54
 10  \w     79.00 185.00   0.50    8.00    --   95.80  61.00  60.00  212
 11  \w     88.00 185.00   0.50    8.00    --   95.80  82.00  90.00  194
;
_diffrn_measurement_device 'four-circle diffractometer'
_diffrn_measurement_device_type 'XtaLAB AFC12 (RINC): Kappa single'
_diffrn_measurement_method '\w scans'
_diffrn_orient_matrix_type 'CrysAlisPro convention (1999,Acta A55,543-557)'
_diffrn_orient_matrix_UB_11 -0.1592488000
_diffrn_orient_matrix_UB_12 -0.0238934000
_diffrn_orient_matrix_UB_13 0.0349058000
_diffrn_orient_matrix_UB_21 0.0691772000
_diffrn_orient_matrix_UB_22 -0.0860318000
_diffrn_orient_matrix_UB_23 0.0337633000
_diffrn_orient_matrix_UB_31 0.0431597000
_diffrn_orient_matrix_UB_32 0.0495769000
_diffrn_orient_matrix_UB_33 0.0752123000
_diffrn_radiation_monochromator mirror
_diffrn_radiation_probe x-ray
_diffrn_radiation_type 'Cu K\a'
_diffrn_radiation_wavelength 1.54184
_diffrn_reflns_av_R_equivalents 0.0327
_diffrn_reflns_av_unetI/netI 0.0408
_diffrn_reflns_Laue_measured_fraction_full 1.000
_diffrn_reflns_Laue_measured_fraction_max 1.000
_diffrn_reflns_limit_h_max 10
_diffrn_reflns_limit_h_min -10
_diffrn_reflns_limit_k_max 17
_diffrn_reflns_limit_k_min -12
_diffrn_reflns_limit_l_max 20
_diffrn_reflns_limit_l_min -20
_diffrn_reflns_number 10848
_diffrn_reflns_point_group_measured_fraction_full 1.000
_diffrn_reflns_point_group_measured_fraction_max 0.999
_diffrn_reflns_theta_full 66.581
_diffrn_reflns_theta_max 66.581
_diffrn_reflns_theta_min 3.898
_diffrn_source 'Rotating-anode X-ray tube'
_diffrn_source_type 'Rigaku (Cu) X-ray Source'
_exptl_absorpt_coefficient_mu 0.700
_exptl_absorpt_correction_T_max 1.00000
_exptl_absorpt_correction_T_min 0.89405
_exptl_absorpt_correction_type multi-scan
_exptl_absorpt_process_details
;
CrysAlisPro 1.171.39.33c (Rigaku Oxford Diffraction, 2017)
Empirical absorption correction using spherical harmonics,
 implemented in SCALE3 ABSPACK scaling algorithm.
;
_exptl_crystal_colour 'clear light yellow'
_exptl_crystal_colour_lustre clear
_exptl_crystal_colour_modifier light
_exptl_crystal_colour_primary yellow
_exptl_crystal_density_diffrn 1.190
_exptl_crystal_description block
_exptl_crystal_F_000 856
_exptl_crystal_size_max 0.02
_exptl_crystal_size_mid 0.02
_exptl_crystal_size_min 0.02
_refine_diff_density_max 0.272
_refine_diff_density_min -0.173
_refine_diff_density_rms 0.041
_refine_ls_abs_structure_details
;
 Flack x determined using 1289 quotients [(I+)-(I-)]/[(I+)+(I-)]
 (Parsons, Flack and Wagner, Acta Cryst. B69 (2013) 249-259).
;
_refine_ls_abs_structure_Flack -0.12(13)
_refine_ls_extinction_method none
_refine_ls_goodness_of_fit_ref 1.063
_refine_ls_hydrogen_treatment mixed
_refine_ls_matrix_type full
_refine_ls_number_parameters 272
_refine_ls_number_reflns 3939
_refine_ls_number_restraints 0
_refine_ls_restrained_S_all 1.063
_refine_ls_R_factor_all 0.0539
_refine_ls_R_factor_gt 0.0468
_refine_ls_shift/su_max 0.001
_refine_ls_shift/su_mean 0.000
_refine_ls_structure_factor_coef Fsqd
_refine_ls_weighting_details 'w=1/[\s^2^(Fo^2^)+(0.0788P)^2^+0.2642P] where P=(Fo^2^+2Fc^2^)/3'
_refine_ls_weighting_scheme calc
_refine_ls_wR_factor_gt 0.1271
_refine_ls_wR_factor_ref 0.1311
_reflns_Friedel_coverage 0.745
_reflns_Friedel_fraction_full 0.999
_reflns_Friedel_fraction_max 0.999
_reflns_number_gt 3426
_reflns_number_total 3939
_reflns_threshold_expression 'I > 2\s(I)'
_cod_data_source_file np1c00787_si_003.cif
_cod_data_source_block wuxiaozhen_pc19-11-6_collect
_cod_database_code 1565502
_shelx_shelxl_version_number 2018/3
_chemical_oxdiff_formula 'C92 H116 N4 O20 '
_shelx_space_group_comment
;
The symmetry employed for this shelxl refinement is uniquely defined
by the following loop, which should always be used as a source of
symmetry information in preference to the above space-group names.
They are only intended as comments.
;
_shelx_estimated_absorpt_t_max 0.986
_shelx_estimated_absorpt_t_min 0.986
_reflns_odcompleteness_completeness 100.00
_reflns_odcompleteness_iscentric 1
_reflns_odcompleteness_theta 66.97
_olex2_refinement_description
;
1. Fixed Uiso
 At 1.2 times of:
  All C(H) groups, All C(H,H) groups
 At 1.5 times of:
  All C(H,H,H) groups, All O(H) groups
2.a Ternary CH refined with riding coordinates:
 C1(H1), C19(H19)
2.b Secondary CH2 refined with riding coordinates:
 C2(H2A,H2B), C9(H9A,H9B), C18(H18A,H18B), C11(H11A,H11B)
2.c Aromatic/amide H refined with riding coordinates:
 C14(H14)
2.d Idealised Me refined as rotating group:
 C28(H28A,H28B,H28C), C29(H29A,H29B,H29C), C24(H24A,H24B,H24C), C22(H22A,H22B,
 H22C), C26(H26A,H26B,H26C)
2.e Idealised tetrahedral OH refined as rotating group:
 O23(H23)
;
_smtbx_masks_void_probe_radius 1.2
_smtbx_masks_void_truncation_radius 1.2
_olex2_submission_special_instructions 'No special instructions were received'
_oxdiff_exptl_absorpt_empirical_details
;
Empirical correction (ABSPACK) includes:
- Absorption correction using spherical harmonics
- Frame scaling
;
_oxdiff_exptl_absorpt_empirical_full_max 1.099
_oxdiff_exptl_absorpt_empirical_full_min 0.900

loop_
_space_group_symop_operation_xyz
'x, y, z'
'-x+1/2, -y, z+1/2'
'-x, y+1/2, -z+1/2'
'x+1/2, -y+1/2, -z'

loop_
_atom_site_label
_atom_site_type_symbol
_atom_site_fract_x
_atom_site_fract_y
_atom_site_fract_z
_atom_site_U_iso_or_equiv
_atom_site_adp_type
_atom_site_occupancy
_atom_site_site_symmetry_order
_atom_site_calc_flag
_atom_site_refinement_flags_posn
_atom_site_refinement_flags_adp
_atom_site_refinement_flags_occupancy
_atom_site_disorder_assembly
_atom_site_disorder_group
O25 O 0.6911(3) 0.38275(14) 0.60432(15) 0.0405(6) Uani 1 1 d . . . . .
O10 O 0.6039(3) 0.10981(14) 0.60852(14) 0.0405(6) Uani 1 1 d . . . . .
O27 O 0.1409(3) 0.43600(18) 0.62915(15) 0.0426(6) Uani 1 1 d . . . . .
O23 O 0.4100(3) 0.51658(16) 0.75539(15) 0.0476(6) Uani 1 1 d . . . . .
H23 H 0.408589 0.551579 0.791850 0.071 Uiso 1 1 calc R U . . .
O20 O 0.5896(3) 0.63838(17) 0.41313(14) 0.0483(6) Uani 1 1 d . . . . .
O21 O 0.5943(3) 0.77513(15) 0.61965(15) 0.0498(6) Uani 1 1 d . . . . .
C8 C 0.5125(4) 0.2632(2) 0.6042(2) 0.0340(7) Uani 1 1 d . . . . .
C3 C 0.3594(4) 0.2319(2) 0.60373(19) 0.0358(7) Uani 1 1 d . . . . .
C4 C 0.2354(4) 0.2905(2) 0.6143(2) 0.0368(7) Uani 1 1 d . . . . .
C7 C 0.5383(4) 0.3545(2) 0.6104(2) 0.0352(7) Uani 1 1 d . . . . .
C15 C 0.4504(4) 0.5598(2) 0.6898(2) 0.0393(8) Uani 1 1 d . . . . .
C17 C 0.4842(4) 0.5578(2) 0.5509(2) 0.0380(8) Uani 1 1 d . . . . .
C16 C 0.4477(4) 0.5129(2) 0.6197(2) 0.0369(7) Uani 1 1 d . . . . .
C5 C 0.2655(4) 0.3812(2) 0.6208(2) 0.0355(7) Uani 1 1 d . . . . .
C13 C 0.5407(4) 0.6894(2) 0.6237(2) 0.0420(8) Uani 1 1 d . . . . .
C6 C 0.4168(4) 0.4152(2) 0.6179(2) 0.0357(7) Uani 1 1 d . . . . .
C12 C 0.5322(4) 0.6465(2) 0.5520(2) 0.0410(8) Uani 1 1 d . . . . .
C14 C 0.4987(4) 0.6483(2) 0.6921(2) 0.0416(8) Uani 1 1 d . . . . .
H14 H 0.502314 0.678938 0.738977 0.050 Uiso 1 1 calc R U . . .
C2 C 0.3320(4) 0.1348(2) 0.5893(2) 0.0415(8) Uani 1 1 d . . . . .
H2A H 0.247801 0.128152 0.552337 0.050 Uiso 1 1 calc R U . . .
H2B H 0.300379 0.106835 0.637528 0.050 Uiso 1 1 calc R U . . .
C9 C 0.6498(4) 0.2011(2) 0.5991(2) 0.0363(7) Uani 1 1 d . . . . .
H9A H 0.700036 0.208336 0.549085 0.044 Uiso 1 1 calc R U . . .
H9B H 0.724485 0.216393 0.639140 0.044 Uiso 1 1 calc R U . . .
C1 C 0.4744(4) 0.0882(2) 0.5583(2) 0.0427(8) Uani 1 1 d . . . . .
H1 H 0.496385 0.110355 0.505960 0.051 Uiso 1 1 calc R U . . .
C18 C 0.4691(4) 0.5120(2) 0.4737(2) 0.0427(8) Uani 1 1 d . . . . .
H18A H 0.375858 0.475972 0.473769 0.051 Uiso 1 1 calc R U . . .
H18B H 0.557269 0.472885 0.466299 0.051 Uiso 1 1 calc R U . . .
C28 C 0.0713(4) 0.2558(2) 0.6189(3) 0.0450(9) Uani 1 1 d . . . . .
H28A H 0.043344 0.229234 0.570194 0.068 Uiso 1 1 calc R U . . .
H28B H 0.001694 0.303943 0.630014 0.068 Uiso 1 1 calc R U . . .
H28C H 0.064399 0.212303 0.659445 0.068 Uiso 1 1 calc R U . . .
C19 C 0.4615(4) 0.5774(3) 0.4069(2) 0.0464(9) Uani 1 1 d . . . . .
H19 H 0.363911 0.610569 0.410009 0.056 Uiso 1 1 calc R U . . .
C29 C 0.4590(5) -0.0111(2) 0.5552(3) 0.0563(11) Uani 1 1 d . . . . .
H29A H 0.553290 -0.036400 0.535286 0.084 Uiso 1 1 calc R U . . .
H29B H 0.374072 -0.026800 0.521785 0.084 Uiso 1 1 calc R U . . .
H29C H 0.439897 -0.033627 0.606496 0.084 Uiso 1 1 calc R U . . .
C11 C 0.5749(5) 0.6955(3) 0.4787(2) 0.0501(9) Uani 1 1 d . . . . .
H11A H 0.495949 0.739706 0.467914 0.060 Uiso 1 1 calc R U . . .
H11B H 0.672435 0.726298 0.486779 0.060 Uiso 1 1 calc R U . . .
C24 C 0.4724(5) 0.5334(3) 0.3284(2) 0.0580(11) Uani 1 1 d . . . . .
H24A H 0.453569 0.576574 0.288468 0.087 Uiso 1 1 calc R U . . .
H24B H 0.396236 0.487112 0.324944 0.087 Uiso 1 1 calc R U . . .
H24C H 0.574189 0.508660 0.321828 0.087 Uiso 1 1 calc R U . . .
C22 C 0.6172(6) 0.8199(3) 0.6913(3) 0.0649(13) Uani 1 1 d . . . . .
H22A H 0.661893 0.877146 0.681687 0.097 Uiso 1 1 calc R U . . .
H22B H 0.685958 0.785821 0.723523 0.097 Uiso 1 1 calc R U . . .
H22C H 0.519217 0.826874 0.717170 0.097 Uiso 1 1 calc R U . . .
C26 C 0.7555(5) 0.4169(4) 0.6733(3) 0.0751(16) Uani 1 1 d . . . . .
H26A H 0.859090 0.437435 0.663390 0.113 Uiso 1 1 calc R U . . .
H26B H 0.758106 0.371219 0.712150 0.113 Uiso 1 1 calc R U . . .
H26C H 0.693064 0.465428 0.691534 0.113 Uiso 1 1 calc R U . . .
H27 H 0.163(6) 0.490(4) 0.632(3) 0.068(15) Uiso 1 1 d . . . . .

loop_
_atom_site_aniso_label
_atom_site_aniso_U_11
_atom_site_aniso_U_22
_atom_site_aniso_U_33
_atom_site_aniso_U_23
_atom_site_aniso_U_13
_atom_site_aniso_U_12
O25 0.0324(11) 0.0357(11) 0.0533(15) -0.0042(11) 0.0053(10) -0.0065(9)
O10 0.0434(13) 0.0313(11) 0.0469(14) 0.0017(10) -0.0001(11) -0.0013(10)
O27 0.0308(11) 0.0372(14) 0.0597(16) -0.0001(12) -0.0015(10) -0.0009(10)
O23 0.0647(16) 0.0355(13) 0.0426(14) -0.0027(10) 0.0098(13) -0.0096(12)
O20 0.0540(15) 0.0496(14) 0.0413(14) 0.0039(11) 0.0051(11) -0.0003(12)
O21 0.0678(16) 0.0305(12) 0.0511(15) 0.0004(11) 0.0118(13) -0.0036(12)
C8 0.0333(15) 0.0334(16) 0.0353(17) -0.0003(14) 0.0020(14) -0.0055(13)
C3 0.0357(16) 0.0352(17) 0.0366(17) 0.0025(14) 0.0003(14) -0.0054(13)
C4 0.0335(16) 0.0347(16) 0.0421(19) 0.0038(15) -0.0009(14) -0.0067(13)
C7 0.0310(16) 0.0341(16) 0.0406(19) 0.0014(14) 0.0024(14) -0.0057(13)
C15 0.0453(18) 0.0332(17) 0.0395(18) 0.0015(15) 0.0028(15) -0.0006(15)
C17 0.0289(15) 0.0391(17) 0.046(2) 0.0012(15) 0.0000(14) 0.0010(13)
C16 0.0321(16) 0.0328(16) 0.046(2) 0.0031(15) 0.0016(14) -0.0019(13)
C5 0.0296(15) 0.0374(17) 0.0395(18) 0.0028(15) -0.0020(13) -0.0014(13)
C13 0.0472(19) 0.0306(16) 0.048(2) 0.0007(15) 0.0029(16) 0.0016(15)
C6 0.0323(15) 0.0351(16) 0.0396(17) 0.0008(14) -0.0021(14) -0.0035(13)
C12 0.0364(17) 0.0408(18) 0.046(2) 0.0045(15) 0.0030(15) 0.0017(15)
C14 0.047(2) 0.0370(18) 0.0409(19) -0.0035(15) 0.0058(15) -0.0027(15)
C2 0.0410(18) 0.0357(18) 0.048(2) 0.0044(15) -0.0008(15) -0.0101(14)
C9 0.0358(16) 0.0313(16) 0.0419(18) -0.0004(14) 0.0031(14) -0.0040(13)
C1 0.0477(19) 0.0363(17) 0.044(2) -0.0004(15) 0.0005(16) -0.0067(15)
C18 0.0387(17) 0.045(2) 0.044(2) 0.0029(16) 0.0027(15) -0.0010(16)
C28 0.0318(16) 0.0414(18) 0.062(2) 0.0025(17) -0.0027(16) -0.0064(14)
C19 0.0395(18) 0.057(2) 0.043(2) 0.0022(17) -0.0020(15) 0.0036(17)
C29 0.063(3) 0.039(2) 0.067(3) -0.0071(18) 0.001(2) -0.0087(19)
C11 0.062(2) 0.0408(19) 0.047(2) 0.0073(17) 0.0046(18) 0.0048(19)
C24 0.055(2) 0.076(3) 0.043(2) 0.000(2) 0.0000(18) -0.002(2)
C22 0.094(3) 0.037(2) 0.064(3) -0.0129(18) 0.026(2) -0.020(2)
C26 0.0293(18) 0.102(4) 0.094(4) -0.055(3) -0.001(2) -0.010(2)

loop_
_atom_type_symbol
_atom_type_description
_atom_type_scat_dispersion_real
_atom_type_scat_dispersion_imag
_atom_type_scat_source
C C 0.0181 0.0091 'International Tables Vol C Tables 4.2.6.8 and 6.1.1.4'
H H 0.0000 0.0000 'International Tables Vol C Tables 4.2.6.8 and 6.1.1.4'
O O 0.0492 0.0322 'International Tables Vol C Tables 4.2.6.8 and 6.1.1.4'

loop_
_geom_angle_atom_site_label_1
_geom_angle_atom_site_label_2
_geom_angle_atom_site_label_3
_geom_angle
_geom_angle_site_symmetry_1
_geom_angle_site_symmetry_3
_geom_angle_publ_flag
C7 O25 C26 115.0(3) . . ?
C9 O10 C1 111.1(2) . . ?
C5 O27 H27 115(4) . . ?
C15 O23 H23 109.5 . . ?
C11 O20 C19 112.2(3) . . ?
C13 O21 C22 116.7(3) . . ?
C3 C8 C9 121.9(3) . . ?
C7 C8 C3 118.7(3) . . ?
C7 C8 C9 119.4(3) . . ?
C8 C3 C2 118.5(3) . . ?
C4 C3 C8 120.4(3) . . ?
C4 C3 C2 121.1(3) . . ?
C3 C4 C28 120.2(3) . . ?
C5 C4 C3 119.2(3) . . ?
C5 C4 C28 120.6(3) . . ?
O25 C7 C8 116.5(3) . . ?
O25 C7 C6 121.1(3) . . ?
C6 C7 C8 122.3(3) . . ?
O23 C15 C16 118.3(3) . . ?
O23 C15 C14 120.9(3) . . ?
C14 C15 C16 120.8(3) . . ?
C16 C17 C12 121.2(3) . . ?
C16 C17 C18 120.4(3) . . ?
C12 C17 C18 118.5(3) . . ?
C15 C16 C6 121.2(3) . . ?
C17 C16 C15 118.8(3) . . ?
C17 C16 C6 120.0(3) . . ?
O27 C5 C4 117.1(3) . . ?
O27 C5 C6 120.9(3) . . ?
C4 C5 C6 121.9(3) . . ?
O21 C13 C12 114.1(3) . . ?
O21 C13 C14 123.7(3) . . ?
C14 C13 C12 122.2(3) . . ?
C7 C6 C16 120.9(3) . . ?
C7 C6 C5 117.4(3) . . ?
C5 C6 C16 121.7(3) . . ?
C17 C12 C11 121.9(3) . . ?
C13 C12 C17 118.1(3) . . ?
C13 C12 C11 120.0(3) . . ?
C15 C14 H14 120.6 . . ?
C13 C14 C15 118.9(3) . . ?
C13 C14 H14 120.6 . . ?
C3 C2 H2A 109.1 . . ?
C3 C2 H2B 109.1 . . ?
C3 C2 C1 112.6(3) . . ?
H2A C2 H2B 107.8 . . ?
C1 C2 H2A 109.1 . . ?
C1 C2 H2B 109.1 . . ?
O10 C9 C8 111.8(3) . . ?
O10 C9 H9A 109.3 . . ?
O10 C9 H9B 109.3 . . ?
C8 C9 H9A 109.3 . . ?
C8 C9 H9B 109.3 . . ?
H9A C9 H9B 107.9 . . ?
O10 C1 C2 108.1(3) . . ?
O10 C1 H1 108.8 . . ?
O10 C1 C29 108.2(3) . . ?
C2 C1 H1 108.8 . . ?
C29 C1 C2 113.9(3) . . ?
C29 C1 H1 108.8 . . ?
C17 C18 H18A 109.2 . . ?
C17 C18 H18B 109.2 . . ?
C17 C18 C19 112.1(3) . . ?
H18A C18 H18B 107.9 . . ?
C19 C18 H18A 109.2 . . ?
C19 C18 H18B 109.2 . . ?
C4 C28 H28A 109.5 . . ?
C4 C28 H28B 109.5 . . ?
C4 C28 H28C 109.5 . . ?
H28A C28 H28B 109.5 . . ?
H28A C28 H28C 109.5 . . ?
H28B C28 H28C 109.5 . . ?
O20 C19 C18 109.0(3) . . ?
O20 C19 H19 109.1 . . ?
O20 C19 C24 107.5(3) . . ?
C18 C19 H19 109.1 . . ?
C24 C19 C18 113.1(3) . . ?
C24 C19 H19 109.1 . . ?
C1 C29 H29A 109.5 . . ?
C1 C29 H29B 109.5 . . ?
C1 C29 H29C 109.5 . . ?
H29A C29 H29B 109.5 . . ?
H29A C29 H29C 109.5 . . ?
H29B C29 H29C 109.5 . . ?
O20 C11 C12 112.9(3) . . ?
O20 C11 H11A 109.0 . . ?
O20 C11 H11B 109.0 . . ?
C12 C11 H11A 109.0 . . ?
C12 C11 H11B 109.0 . . ?
H11A C11 H11B 107.8 . . ?
C19 C24 H24A 109.5 . . ?
C19 C24 H24B 109.5 . . ?
C19 C24 H24C 109.5 . . ?
H24A C24 H24B 109.5 . . ?
H24A C24 H24C 109.5 . . ?
H24B C24 H24C 109.5 . . ?
O21 C22 H22A 109.5 . . ?
O21 C22 H22B 109.5 . . ?
O21 C22 H22C 109.5 . . ?
H22A C22 H22B 109.5 . . ?
H22A C22 H22C 109.5 . . ?
H22B C22 H22C 109.5 . . ?
O25 C26 H26A 109.5 . . ?
O25 C26 H26B 109.5 . . ?
O25 C26 H26C 109.5 . . ?
H26A C26 H26B 109.5 . . ?
H26A C26 H26C 109.5 . . ?
H26B C26 H26C 109.5 . . ?

loop_
_geom_bond_atom_site_label_1
_geom_bond_atom_site_label_2
_geom_bond_distance
_geom_bond_site_symmetry_2
_geom_bond_publ_flag
O25 C7 1.387(4) . ?
O25 C26 1.409(5) . ?
O10 C9 1.441(4) . ?
O10 C1 1.448(4) . ?
O27 C5 1.363(4) . ?
O27 H27 0.84(5) . ?
O23 H23 0.8200 . ?
O23 C15 1.349(4) . ?
O20 C19 1.440(5) . ?
O20 C11 1.425(5) . ?
O21 C13 1.374(4) . ?
O21 C22 1.419(5) . ?
C8 C3 1.401(4) . ?
C8 C7 1.399(4) . ?
C8 C9 1.511(5) . ?
C3 C4 1.398(5) . ?
C3 C2 1.504(5) . ?
C4 C5 1.396(5) . ?
C4 C28 1.509(4) . ?
C7 C6 1.396(5) . ?
C15 C16 1.400(5) . ?
C15 C14 1.399(5) . ?
C17 C16 1.399(5) . ?
C17 C12 1.400(5) . ?
C17 C18 1.503(5) . ?
C16 C6 1.497(4) . ?
C5 C6 1.401(4) . ?
C13 C12 1.395(5) . ?
C13 C14 1.379(5) . ?
C12 C11 1.508(5) . ?
C14 H14 0.9300 . ?
C2 H2A 0.9700 . ?
C2 H2B 0.9700 . ?
C2 C1 1.511(5) . ?
C9 H9A 0.9700 . ?
C9 H9B 0.9700 . ?
C1 H1 0.9800 . ?
C1 C29 1.505(5) . ?
C18 H18A 0.9700 . ?
C18 H18B 0.9700 . ?
C18 C19 1.517(5) . ?
C28 H28A 0.9600 . ?
C28 H28B 0.9600 . ?
C28 H28C 0.9600 . ?
C19 H19 0.9800 . ?
C19 C24 1.507(6) . ?
C29 H29A 0.9600 . ?
C29 H29B 0.9600 . ?
C29 H29C 0.9600 . ?
C11 H11A 0.9700 . ?
C11 H11B 0.9700 . ?
C24 H24A 0.9600 . ?
C24 H24B 0.9600 . ?
C24 H24C 0.9600 . ?
C22 H22A 0.9600 . ?
C22 H22B 0.9600 . ?
C22 H22C 0.9600 . ?
C26 H26A 0.9600 . ?
C26 H26B 0.9600 . ?
C26 H26C 0.9600 . ?

loop_
_geom_torsion_atom_site_label_1
_geom_torsion_atom_site_label_2
_geom_torsion_atom_site_label_3
_geom_torsion_atom_site_label_4
_geom_torsion
_geom_torsion_site_symmetry_1
_geom_torsion_site_symmetry_2
_geom_torsion_site_symmetry_3
_geom_torsion_site_symmetry_4
_geom_torsion_publ_flag
O25 C7 C6 C16 -0.1(5) . . . . ?
O25 C7 C6 C5 177.7(3) . . . . ?
O27 C5 C6 C7 179.0(3) . . . . ?
O27 C5 C6 C16 -3.2(5) . . . . ?
O23 C15 C16 C17 177.8(3) . . . . ?
O23 C15 C16 C6 -6.2(5) . . . . ?
O23 C15 C14 C13 179.2(3) . . . . ?
O21 C13 C12 C17 177.7(3) . . . . ?
O21 C13 C12 C11 -2.0(5) . . . . ?
O21 C13 C14 C15 -177.9(3) . . . . ?
C8 C3 C4 C5 3.7(5) . . . . ?
C8 C3 C4 C28 -176.0(3) . . . . ?
C8 C3 C2 C1 -13.7(5) . . . . ?
C8 C7 C6 C16 -176.3(3) . . . . ?
C8 C7 C6 C5 1.4(5) . . . . ?
C3 C8 C7 O25 -175.0(3) . . . . ?
C3 C8 C7 C6 1.5(5) . . . . ?
C3 C8 C9 O10 -10.7(5) . . . . ?
C3 C4 C5 O27 178.5(3) . . . . ?
C3 C4 C5 C6 -0.7(5) . . . . ?
C3 C2 C1 O10 50.6(4) . . . . ?
C3 C2 C1 C29 170.9(3) . . . . ?
C4 C3 C2 C1 164.5(3) . . . . ?
C4 C5 C6 C7 -1.8(5) . . . . ?
C4 C5 C6 C16 175.9(3) . . . . ?
C7 C8 C3 C4 -4.0(5) . . . . ?
C7 C8 C3 C2 174.2(3) . . . . ?
C7 C8 C9 O10 168.6(3) . . . . ?
C15 C16 C6 C7 -100.4(4) . . . . ?
C15 C16 C6 C5 81.9(4) . . . . ?
C17 C16 C6 C7 75.6(4) . . . . ?
C17 C16 C6 C5 -102.0(4) . . . . ?
C17 C12 C11 O20 -11.3(5) . . . . ?
C17 C18 C19 O20 51.3(4) . . . . ?
C17 C18 C19 C24 170.7(3) . . . . ?
C16 C15 C14 C13 1.3(5) . . . . ?
C16 C17 C12 C13 -0.8(5) . . . . ?
C16 C17 C12 C11 178.8(3) . . . . ?
C16 C17 C18 C19 161.2(3) . . . . ?
C13 C12 C11 O20 168.4(3) . . . . ?
C12 C17 C16 C15 4.0(5) . . . . ?
C12 C17 C16 C6 -172.1(3) . . . . ?
C12 C17 C18 C19 -17.5(5) . . . . ?
C12 C13 C14 C15 2.0(5) . . . . ?
C14 C15 C16 C17 -4.2(5) . . . . ?
C14 C15 C16 C6 171.8(3) . . . . ?
C14 C13 C12 C17 -2.3(5) . . . . ?
C14 C13 C12 C11 178.1(4) . . . . ?
C2 C3 C4 C5 -174.5(3) . . . . ?
C2 C3 C4 C28 5.8(5) . . . . ?
C9 O10 C1 C2 -70.7(3) . . . . ?
C9 O10 C1 C29 165.6(3) . . . . ?
C9 C8 C3 C4 175.3(3) . . . . ?
C9 C8 C3 C2 -6.5(5) . . . . ?
C9 C8 C7 O25 5.7(5) . . . . ?
C9 C8 C7 C6 -177.8(3) . . . . ?
C1 O10 C9 C8 49.5(4) . . . . ?
C18 C17 C16 C15 -174.6(3) . . . . ?
C18 C17 C16 C6 9.3(5) . . . . ?
C18 C17 C12 C13 177.8(3) . . . . ?
C18 C17 C12 C11 -2.5(5) . . . . ?
C28 C4 C5 O27 -1.8(5) . . . . ?
C28 C4 C5 C6 179.0(3) . . . . ?
C19 O20 C11 C12 46.9(4) . . . . ?
C11 O20 C19 C18 -68.1(4) . . . . ?
C11 O20 C19 C24 169.1(3) . . . . ?
C22 O21 C13 C12 -175.2(4) . . . . ?
C22 O21 C13 C14 4.7(5) . . . . ?
C26 O25 C7 C8 -111.6(4) . . . . ?
C26 O25 C7 C6 71.9(5) . . . . ?

loop_
_smtbx_masks_void_nr
_smtbx_masks_void_average_x
_smtbx_masks_void_average_y
_smtbx_masks_void_average_z
_smtbx_masks_void_volume
_smtbx_masks_void_count_electrons
_smtbx_masks_void_content
1 -0.016 0.157 0.826 80.9 15.4 ?
2 0.016 0.657 0.674 80.9 15.4 ?
3 0.484 0.343 0.174 80.9 15.4 ?
4 0.516 0.843 0.326 80.9 15.4 ?
